data_4038163
loop_
_publ_author_name
'Watanabe, Kazuhiro'
'Moriyama, Katsuhiko'

_publ_section_title
;
 C-H Sulfonylation via 1,3-Rearrangement of Sulfonyl Group in N-protected
 3-Bissulfonimidoindole Derivatives Using Fluorine Reagent.
;
_journal_name_full 'The Journal of organic chemistry'
_journal_paper_doi 10.1021/acs.joc.9b03498
_journal_year 2020
_chemical_formula_sum 'C33 H30 N2 O4 S2'
_chemical_formula_weight 582.71
_space_group_crystal_system monoclinic
_space_group_IT_number 14
_space_group_name_Hall '-P 2yn'
_space_group_name_H-M_alt 'P 1 21/n 1'
_atom_sites_solution_hydrogens mixed
_cell_angle_alpha 90
_cell_angle_beta 106.7887(19)
_cell_angle_gamma 90
_cell_formula_units_Z 4
_cell_length_a 9.7296(6)
_cell_length_b 28.0212(17)
_cell_length_c 10.7123(7)
_cell_measurement_reflns_used 9905
_cell_measurement_temperature 173
_cell_measurement_theta_max 68.2218
_cell_measurement_theta_min 3.1542
_cell_volume 2796.1(3)
_computing_cell_refinement 'SAINT V8.34A (Bruker AXS Inc., 2013)'
_computing_data_collection 'APEX2 (Bruker AXS, 2006)'
_computing_data_reduction 'SAINT V8.34A (Bruker AXS Inc., 2013)'
_computing_molecular_graphics 'XSHEL (Bruker AXS,2002)'
_computing_publication_material 'XCIF (Bruker AXS, 2001)'
_computing_structure_refinement 'SHELXL-2013 (Sheldrick, 2013)'
_computing_structure_solution 'SHELXS-97 (Sheldrick, 1997)'
_diffrn_ambient_temperature 173
_diffrn_detector_area_resol_mean 8.3333
_diffrn_measured_fraction_theta_full 0.988
_diffrn_measured_fraction_theta_max 0.986
_diffrn_measurement_device_type 'Bruker APEXII Ultra CCD area detector'
_diffrn_measurement_method 'Phi and Omega scans'
_diffrn_radiation_monochromator 'Bruker Helios multilayer confocal mirror'
_diffrn_radiation_type CuK\a
_diffrn_radiation_wavelength 1.54178
_diffrn_reflns_av_R_equivalents 0.0202
_diffrn_reflns_av_unetI/netI 0.0091
_diffrn_reflns_limit_h_max 10
_diffrn_reflns_limit_h_min -11
_diffrn_reflns_limit_k_max 31
_diffrn_reflns_limit_k_min -33
_diffrn_reflns_limit_l_max 12
_diffrn_reflns_limit_l_min -12
_diffrn_reflns_number 40184
_diffrn_reflns_theta_full 67.679
_diffrn_reflns_theta_max 68.304
_diffrn_reflns_theta_min 3.15
_diffrn_source 'Bruker TXS fine-focus rotating anode'
_exptl_absorpt_coefficient_mu 2.073
_exptl_absorpt_correction_T_max 0.82
_exptl_absorpt_correction_T_min 0.74
_exptl_absorpt_correction_type empirical
_exptl_absorpt_process_details 'SADABS (Sheldrick 1996)'
_exptl_crystal_colour colourless
_exptl_crystal_density_diffrn 1.384
_exptl_crystal_density_method 'not measured'
_exptl_crystal_description Prismatic
_exptl_crystal_F_000 1224
_exptl_crystal_size_max 0.200
_exptl_crystal_size_mid 0.100
_exptl_crystal_size_min 0.100
_refine_diff_density_max 0.462
_refine_diff_density_min -0.308
_refine_ls_extinction_method none
_refine_ls_goodness_of_fit_ref 1.085
_refine_ls_hydrogen_treatment mixed
_refine_ls_matrix_type full
_refine_ls_number_parameters 384
_refine_ls_number_reflns 5044
_refine_ls_number_restraints 0
_refine_ls_restrained_S_all 1.085
_refine_ls_R_factor_all 0.0370
_refine_ls_R_factor_gt 0.0368
_refine_ls_shift/su_max 0.016
_refine_ls_shift/su_mean 0.000
_refine_ls_structure_factor_coef Fsqd
_refine_ls_weighting_details 'w=1/[\s^2^(Fo^2^)+(0.0520P)^2^+1.4606P] where P=(Fo^2^+2Fc^2^)/3'
_refine_ls_weighting_scheme calc
_refine_ls_wR_factor_gt 0.0987
_refine_ls_wR_factor_ref 0.0989
_reflns_number_gt 5005
_reflns_number_total 5044
_reflns_threshold_expression 'I > 2\s(I)'
_cod_data_source_file jo9b03498_si_004.cif
_cod_data_source_block I
_cod_database_code 4038163

loop_
_space_group_symop_operation_xyz
'x, y, z'
'-x+1/2, y+1/2, -z+1/2'
'-x, -y, -z'
'x-1/2, -y-1/2, z-1/2'

loop_
_atom_site_type_symbol
_atom_site_label
_atom_site_fract_x
_atom_site_fract_y
_atom_site_fract_z
_atom_site_U_iso_or_equiv
_atom_site_adp_type
_atom_site_calc_flag
_atom_site_refinement_flags_adp
_atom_site_refinement_flags_occupancy
_atom_site_refinement_flags_posn
_atom_site_occupancy
_atom_site_disorder_assembly
_atom_site_disorder_group
S S1 0.42064(4) 0.10302(2) 0.86789(4) 0.02839(12) Uani d . . . 1 . .
S S2 -0.15978(4) 0.21947(2) 0.60980(4) 0.02882(12) Uani d . . . 1 . .
C C2 0.15933(16) 0.08037(5) 0.87678(14) 0.0238(3) Uani d . . . 1 . .
C C8 0.00083(16) 0.01947(5) 0.83148(14) 0.0252(3) Uani d . . . 1 . .
C C17 0.12950(17) 0.18079(6) 0.82569(16) 0.0296(3) Uani d . . . 1 . .
H H12 0.0936 0.2114 0.8505 0.036 Uiso calc U . R 1 . .
H H13 0.1786 0.1878 0.7587 0.036 Uiso calc U . R 1 . .
C C4 0.24023(17) -0.00659(6) 0.95427(15) 0.0281(3) Uani d . . . 1 . .
H H1 0.3381 0 0.998 0.034 Uiso calc U . R 1 . .
C C11 -0.17404(19) 0.05074(7) 0.50630(18) 0.0381(4) Uani d . . . 1 . .
H H7 -0.0741 0.0502 0.5502 0.046 Uiso calc U . R 1 . .
C C16 0.00232(16) 0.14817(5) 0.76678(14) 0.0244(3) Uani d . . . 1 . .
C C3 0.14658(16) 0.03031(6) 0.89255(14) 0.0250(3) Uani d . . . 1 . .
C C19 0.36714(17) 0.11790(6) 0.70074(16) 0.0283(3) Uani d . . . 1 . .
C C7 -0.05260(18) -0.02690(6) 0.82781(16) 0.0295(3) Uani d . . . 1 . .
H H4 -0.1508 -0.0338 0.7862 0.035 Uiso calc U . R 1 . .
C C10 -0.27169(17) 0.05588(5) 0.57741(15) 0.0260(3) Uani d . . . 1 . .
C C1 0.02601(16) 0.09856(5) 0.80911(14) 0.0239(3) Uani d . . . 1 . .
C C24 0.26492(18) 0.09012(6) 0.61302(16) 0.0325(4) Uani d . . . 1 . .
H H19 0.2219 0.0637 0.6428 0.039 Uiso calc U . R 1 . .
C C26 -0.11725(18) 0.16243(6) 0.67639(16) 0.0291(3) Uani d . . . 1 . .
C C27 -0.15130(17) 0.21229(6) 0.44834(16) 0.0294(3) Uani d . . . 1 . .
C C21 0.3952(2) 0.16604(6) 0.52544(19) 0.0394(4) Uani d . . . 1 . .
H H17 0.4409 0.1918 0.4955 0.047 Uiso calc U . R 1 . .
C C6 0.04241(19) -0.06230(6) 0.88674(16) 0.0324(4) Uani d . . . 1 . .
H H3 0.0092 -0.0943 0.8846 0.039 Uiso calc U . R 1 . .
C C20 0.43227(19) 0.15600(6) 0.65777(18) 0.0352(4) Uani d . . . 1 . .
H H16 0.5014 0.175 0.7182 0.042 Uiso calc U . R 1 . .
C C18 0.23787(18) 0.15971(6) 0.94490(16) 0.0302(3) Uani d . . . 1 . .
H H14 0.3246 0.1801 0.9685 0.036 Uiso calc U . R 1 . .
H H15 0.1962 0.1602 1.019 0.036 Uiso calc U . R 1 . .
C C22 0.29291(19) 0.13930(6) 0.43606(17) 0.0364(4) Uani d . . . 1 . .
C C5 0.18724(19) -0.05219(6) 0.94992(16) 0.0315(4) Uani d . . . 1 . .
H H2 0.2497 -0.0774 0.9904 0.038 Uiso calc U . R 1 . .
C C30 -0.1413(2) 0.20252(6) 0.19268(18) 0.0373(4) Uani d . . . 1 . .
C C29 -0.0329(2) 0.22625(6) 0.2853(2) 0.0406(4) Uani d . . . 1 . .
H H25 0.0453 0.2394 0.2605 0.049 Uiso calc U . R 1 . .
C C32 -0.26028(18) 0.18805(7) 0.35833(17) 0.0366(4) Uani d . . . 1 . .
H H27 -0.3383 0.1749 0.3836 0.044 Uiso calc U . R 1 . .
C C15 -0.41672(19) 0.05572(7) 0.51141(18) 0.0390(4) Uani d . . . 1 . .
H H11 -0.4853 0.0587 0.5586 0.047 Uiso calc U . R 1 . .
C C13 -0.3655(2) 0.04681(7) 0.30705(18) 0.0436(4) Uani d . . . 1 . .
H H9 -0.3976 0.0441 0.2148 0.052 Uiso calc U . R 1 . .
C C9 -0.22646(16) 0.06201(6) 0.72403(15) 0.0262(3) Uani d . . . 1 . .
C C14 -0.4625(2) 0.05118(8) 0.37705(19) 0.0478(5) Uani d . . . 1 . .
H H10 -0.5623 0.0511 0.3328 0.057 Uiso calc U . R 1 . .
C C28 -0.03648(19) 0.23115(6) 0.41279(19) 0.0367(4) Uani d . . . 1 . .
H H24 0.0388 0.2472 0.4751 0.044 Uiso calc U . R 1 . .
C C12 -0.2208(2) 0.04638(8) 0.37214(19) 0.0458(5) Uani d . . . 1 . .
H H8 -0.1528 0.0431 0.3244 0.055 Uiso calc U . R 1 . .
C C23 0.22703(19) 0.10159(7) 0.48216(17) 0.0363(4) Uani d . . . 1 . .
H H18 0.1548 0.0835 0.4223 0.044 Uiso calc U . R 1 . .
C C31 -0.2544(2) 0.18312(7) 0.23139(18) 0.0395(4) Uani d . . . 1 . .
H H26 -0.3285 0.1663 0.1698 0.047 Uiso calc U . R 1 . .
C C33 -0.1380(2) 0.19812(8) 0.0535(2) 0.0491(5) Uani d . . . 1 . .
H H28 -0.1986 0.2229 0.0005 0.074 Uiso calc U . R 1 . .
H H29 -0.1739 0.1666 0.0195 0.074 Uiso calc U . R 1 . .
H H30 -0.0391 0.2019 0.0498 0.074 Uiso calc U . R 1 . .
C C25 0.2588(2) 0.14933(8) 0.2922(2) 0.0499(5) Uani d . . . 1 . .
H H21 0.3007 0.18 0.279 0.075 Uiso calc U . R 1 . .
H H22 0.1544 0.1505 0.2536 0.075 Uiso calc U . R 1 . .
H H20 0.2989 0.124 0.2503 0.075 Uiso calc U . R 1 . .
N N1 -0.07147(14) 0.06100(4) 0.78332(12) 0.0249(3) Uani d . . . 1 . .
N N2 0.28087(14) 0.11027(5) 0.92542(12) 0.0267(3) Uani d . . . 1 . .
O O2 0.52603(12) 0.13692(5) 0.93501(12) 0.0388(3) Uani d . . . 1 . .
O O3 -0.05519(13) 0.25430(4) 0.67405(12) 0.0387(3) Uani d . . . 1 . .
O O1 0.45371(13) 0.05330(4) 0.87757(12) 0.0367(3) Uani d . . . 1 . .
O O4 -0.30757(13) 0.22785(4) 0.60346(12) 0.0365(3) Uani d . . . 1 . .
H H5 -0.2649(18) 0.0919(6) 0.7478(17) 0.022(4) Uiso d . . . 1 . .
H H23 -0.193(2) 0.1415(7) 0.6306(19) 0.035(5) Uiso d . . . 1 . .
H H6 -0.267(2) 0.0364(7) 0.7647(18) 0.030(5) Uiso d . . . 1 . .

loop_
_atom_site_aniso_label
_atom_site_aniso_U_11
_atom_site_aniso_U_22
_atom_site_aniso_U_33
_atom_site_aniso_U_12
_atom_site_aniso_U_13
_atom_site_aniso_U_23
S1 0.0199(2) 0.0305(2) 0.0316(2) 0.00064(14) 0.00242(15) -0.00151(15)
S2 0.0281(2) 0.0218(2) 0.0333(2) 0.00319(14) 0.00367(16) 0.00257(14)
C2 0.0239(7) 0.0271(8) 0.0199(7) 0.0015(6) 0.0053(6) 0.0000(6)
C8 0.0266(8) 0.0266(8) 0.0227(7) 0.0036(6) 0.0080(6) 0.0020(6)
C17 0.0275(8) 0.0241(8) 0.0346(8) 0.0010(6) 0.0048(7) -0.0006(6)
C4 0.0281(8) 0.0312(8) 0.0241(7) 0.0053(6) 0.0062(6) 0.0027(6)
C11 0.0280(9) 0.0526(11) 0.0332(9) -0.0006(7) 0.0078(7) -0.0024(8)
C16 0.0272(8) 0.0243(7) 0.0226(7) 0.0019(6) 0.0087(6) -0.0010(6)
C3 0.0267(8) 0.0278(8) 0.0208(7) 0.0026(6) 0.0074(6) 0.0007(6)
C19 0.0246(8) 0.0294(8) 0.0313(8) 0.0009(6) 0.0089(6) -0.0031(6)
C7 0.0287(8) 0.0307(8) 0.0294(8) -0.0005(6) 0.0091(6) 0.0001(6)
C10 0.0259(8) 0.0209(7) 0.0300(8) 0.0010(6) 0.0061(6) 0.0002(6)
C1 0.0259(8) 0.0252(8) 0.0207(7) 0.0013(6) 0.0068(6) -0.0003(6)
C24 0.0283(8) 0.0367(9) 0.0339(9) -0.0061(7) 0.0113(7) -0.0027(7)
C26 0.0297(8) 0.0224(8) 0.0320(8) -0.0002(6) 0.0036(7) 0.0016(6)
C27 0.0260(8) 0.0235(7) 0.0366(9) 0.0044(6) 0.0060(7) 0.0063(6)
C21 0.0441(10) 0.0301(9) 0.0472(10) -0.0029(7) 0.0183(8) 0.0037(7)
C6 0.0393(9) 0.0259(8) 0.0335(8) 0.0004(7) 0.0128(7) 0.0030(6)
C20 0.0340(9) 0.0299(8) 0.0423(10) -0.0044(7) 0.0120(7) -0.0054(7)
C18 0.0285(8) 0.0279(8) 0.0309(8) 0.0009(6) 0.0034(6) -0.0061(6)
C22 0.0351(9) 0.0379(9) 0.0373(9) 0.0063(7) 0.0121(7) 0.0037(7)
C5 0.0370(9) 0.0293(8) 0.0284(8) 0.0086(7) 0.0099(7) 0.0053(6)
C30 0.0418(10) 0.0300(9) 0.0424(10) 0.0089(7) 0.0158(8) 0.0070(7)
C29 0.0380(10) 0.0331(9) 0.0563(12) -0.0002(7) 0.0225(9) 0.0064(8)
C32 0.0289(9) 0.0410(10) 0.0389(9) -0.0044(7) 0.0082(7) 0.0031(7)
C15 0.0277(9) 0.0493(11) 0.0375(9) 0.0053(7) 0.0059(7) -0.0077(8)
C13 0.0516(12) 0.0463(11) 0.0278(9) 0.0051(9) 0.0036(8) -0.0069(8)
C9 0.0218(8) 0.0283(8) 0.0281(8) 0.0005(6) 0.0067(6) 0.0027(6)
C14 0.0330(10) 0.0611(13) 0.0405(10) 0.0081(9) -0.0034(8) -0.0113(9)
C28 0.0304(9) 0.0290(8) 0.0499(11) -0.0021(7) 0.0101(8) 0.0018(7)
C12 0.0461(11) 0.0605(13) 0.0339(10) 0.0007(9) 0.0165(8) -0.0057(9)
C23 0.0293(9) 0.0453(10) 0.0335(9) -0.0043(7) 0.0078(7) -0.0044(7)
C31 0.0351(9) 0.0432(10) 0.0378(9) -0.0015(8) 0.0067(7) -0.0001(8)
C33 0.0610(13) 0.0447(11) 0.0471(11) 0.0068(9) 0.0244(10) 0.0076(9)
C25 0.0574(13) 0.0508(12) 0.0404(11) 0.0052(10) 0.0124(9) 0.0102(9)
N1 0.0224(6) 0.0254(6) 0.0252(6) 0.0017(5) 0.0042(5) 0.0019(5)
N2 0.0245(7) 0.0264(7) 0.0264(7) 0.0010(5) 0.0028(5) -0.0020(5)
O2 0.0248(6) 0.0448(7) 0.0408(7) -0.0060(5) -0.0003(5) -0.0051(5)
O3 0.0402(7) 0.0253(6) 0.0431(7) -0.0009(5) 0.0000(5) 0.0008(5)
O1 0.0275(6) 0.0346(7) 0.0459(7) 0.0076(5) 0.0073(5) 0.0030(5)
O4 0.0324(6) 0.0346(6) 0.0422(7) 0.0085(5) 0.0103(5) 0.0017(5)

loop_
_atom_type_symbol
_atom_type_description
_atom_type_scat_dispersion_real
_atom_type_scat_dispersion_imag
_atom_type_scat_source
C C 0.0181 0.0091 'International Tables Vol C Tables 4.2.6.8 and 6.1.1.4'
H H 0.0000 0.0000 'International Tables Vol C Tables 4.2.6.8 and 6.1.1.4'
N N 0.0311 0.0180 'International Tables Vol C Tables 4.2.6.8 and 6.1.1.4'
O O 0.0492 0.0322 'International Tables Vol C Tables 4.2.6.8 and 6.1.1.4'
S S 0.3331 0.5567 'International Tables Vol C Tables 4.2.6.8 and 6.1.1.4'

loop_
_geom_angle_atom_site_label_1
_geom_angle_atom_site_label_2
_geom_angle_atom_site_label_3
_geom_angle_site_symmetry_1
_geom_angle_site_symmetry_3
_geom_angle
_geom_angle_publ_flag
O1 S1 O2 . . 119.88(7) ?
O1 S1 N2 . . 106.52(7) ?
O2 S1 N2 . . 106.11(7) ?
O1 S1 C19 . . 107.38(8) ?
O2 S1 C19 . . 108.17(8) ?
N2 S1 C19 . . 108.34(7) ?
O3 S2 O4 . . 118.19(8) ?
O3 S2 C26 . . 111.98(7) ?
O4 S2 C26 . . 106.47(8) ?
O3 S2 C27 . . 108.66(8) ?
O4 S2 C27 . . 107.51(7) ?
C26 S2 C27 . . 102.86(8) ?
C1 C2 N2 . . 121.93(14) ?
C1 C2 C3 . . 108.89(13) ?
N2 C2 C3 . . 129.07(13) ?
N1 C8 C7 . . 128.95(15) ?
N1 C8 C3 . . 109.08(13) ?
C7 C8 C3 . . 121.95(14) ?
C16 C17 C18 . . 113.49(13) ?
C16 C17 H12 . . 108.9 ?
C18 C17 H12 . . 108.9 ?
C16 C17 H13 . . 108.9 ?
C18 C17 H13 . . 108.9 ?
H12 C17 H13 . . 107.7 ?
C5 C4 C3 . . 118.74(15) ?
C5 C4 H1 . . 120.6 ?
C3 C4 H1 . . 120.6 ?
C12 C11 C10 . . 120.59(17) ?
C12 C11 H7 . . 119.7 ?
C10 C11 H7 . . 119.7 ?
C26 C16 C1 . . 122.27(14) ?
C26 C16 C17 . . 123.53(14) ?
C1 C16 C17 . . 114.01(13) ?
C4 C3 C8 . . 119.06(14) ?
C4 C3 C2 . . 135.40(15) ?
C8 C3 C2 . . 105.51(13) ?
C20 C19 C24 . . 120.83(16) ?
C20 C19 S1 . . 119.33(13) ?
C24 C19 S1 . . 119.79(13) ?
C6 C7 C8 . . 117.51(15) ?
C6 C7 H4 . . 121.2 ?
C8 C7 H4 . . 121.2 ?
C15 C10 C11 . . 118.58(16) ?
C15 C10 C9 . . 118.59(14) ?
C11 C10 C9 . . 122.83(14) ?
C2 C1 N1 . . 107.88(13) ?
C2 C1 C16 . . 123.51(14) ?
N1 C1 C16 . . 128.45(13) ?
C23 C24 C19 . . 118.98(16) ?
C23 C24 H19 . . 120.5 ?
C19 C24 H19 . . 120.5 ?
C16 C26 S2 . . 128.29(13) ?
C16 C26 H23 . . 124.4(12) ?
S2 C26 H23 . . 107.1(12) ?
C28 C27 C32 . . 120.73(17) ?
C28 C27 S2 . . 119.68(13) ?
C32 C27 S2 . . 119.58(13) ?
C22 C21 C20 . . 121.31(16) ?
C22 C21 H17 . . 119.3 ?
C20 C21 H17 . . 119.3 ?
C7 C6 C5 . . 121.49(15) ?
C7 C6 H3 . . 119.3 ?
C5 C6 H3 . . 119.3 ?
C19 C20 C21 . . 119.13(16) ?
C19 C20 H16 . . 120.4 ?
C21 C20 H16 . . 120.4 ?
N2 C18 C17 . . 113.64(13) ?
N2 C18 H14 . . 108.8 ?
C17 C18 H14 . . 108.8 ?
N2 C18 H15 . . 108.8 ?
C17 C18 H15 . . 108.8 ?
H14 C18 H15 . . 107.7 ?
C21 C22 C23 . . 118.43(16) ?
C21 C22 C25 . . 120.56(17) ?
C23 C22 C25 . . 120.96(17) ?
C4 C5 C6 . . 121.22(15) ?
C4 C5 H2 . . 119.4 ?
C6 C5 H2 . . 119.4 ?
C29 C30 C31 . . 118.38(17) ?
C29 C30 C33 . . 121.11(18) ?
C31 C30 C33 . . 120.51(18) ?
C28 C29 C30 . . 121.46(17) ?
C28 C29 H25 . . 119.3 ?
C30 C29 H25 . . 119.3 ?
C31 C32 C27 . . 119.43(17) ?
C31 C32 H27 . . 120.3 ?
C27 C32 H27 . . 120.3 ?
C10 C15 C14 . . 120.38(17) ?
C10 C15 H11 . . 119.8 ?
C14 C15 H11 . . 119.8 ?
C14 C13 C12 . . 119.22(17) ?
C14 C13 H9 . . 120.4 ?
C12 C13 H9 . . 120.4 ?
N1 C9 C10 . . 113.83(13) ?
N1 C9 H5 . . 109.1(10) ?
C10 C9 H5 . . 110.4(10) ?
N1 C9 H6 . . 106.7(11) ?
C10 C9 H6 . . 110.2(11) ?
H5 C9 H6 . . 106.3(15) ?
C13 C14 C15 . . 120.80(18) ?
C13 C14 H10 . . 119.6 ?
C15 C14 H10 . . 119.6 ?
C29 C28 C27 . . 119.08(17) ?
C29 C28 H24 . . 120.5 ?
C27 C28 H24 . . 120.5 ?
C13 C12 C11 . . 120.40(18) ?
C13 C12 H8 . . 119.8 ?
C11 C12 H8 . . 119.8 ?
C24 C23 C22 . . 121.29(16) ?
C24 C23 H18 . . 119.4 ?
C22 C23 H18 . . 119.4 ?
C32 C31 C30 . . 120.90(17) ?
C32 C31 H26 . . 119.5 ?
C30 C31 H26 . . 119.5 ?
C30 C33 H28 . . 109.5 ?
C30 C33 H29 . . 109.5 ?
H28 C33 H29 . . 109.5 ?
C30 C33 H30 . . 109.5 ?
H28 C33 H30 . . 109.5 ?
H29 C33 H30 . . 109.5 ?
C22 C25 H21 . . 109.5 ?
C22 C25 H22 . . 109.5 ?
H21 C25 H22 . . 109.5 ?
C22 C25 H20 . . 109.5 ?
H21 C25 H20 . . 109.5 ?
H22 C25 H20 . . 109.5 ?
C8 N1 C1 . . 108.61(12) ?
C8 N1 C9 . . 122.05(13) ?
C1 N1 C9 . . 129.23(13) ?
C2 N2 C18 . . 111.41(12) ?
C2 N2 S1 . . 118.45(10) ?
C18 N2 S1 . . 117.55(11) ?

loop_
_geom_bond_atom_site_label_1
_geom_bond_atom_site_label_2
_geom_bond_site_symmetry_2
_geom_bond_distance
_geom_bond_publ_flag
S1 O1 . 1.4267(12) ?
S1 O2 . 1.4301(12) ?
S1 N2 . 1.6597(14) ?
S1 C19 . 1.7643(17) ?
S2 O3 . 1.4343(12) ?
S2 O4 . 1.4391(13) ?
S2 C26 . 1.7506(16) ?
S2 C27 . 1.7668(17) ?
C2 C1 . 1.387(2) ?
C2 N2 . 1.420(2) ?
C2 C3 . 1.423(2) ?
C8 N1 . 1.3804(19) ?
C8 C7 . 1.396(2) ?
C8 C3 . 1.412(2) ?
C17 C16 . 1.521(2) ?
C17 C18 . 1.521(2) ?
C17 H12 . 0.99 ?
C17 H13 . 0.99 ?
C4 C5 . 1.374(2) ?
C4 C3 . 1.410(2) ?
C4 H1 . 0.95 ?
C11 C12 . 1.382(3) ?
C11 C10 . 1.386(2) ?
C11 H7 . 0.95 ?
C16 C26 . 1.342(2) ?
C16 C1 . 1.460(2) ?
C19 C20 . 1.386(2) ?
C19 C24 . 1.392(2) ?
C7 C6 . 1.378(2) ?
C7 H4 . 0.95 ?
C10 C15 . 1.384(2) ?
C10 C9 . 1.514(2) ?
C1 N1 . 1.390(2) ?
C24 C23 . 1.380(2) ?
C24 H19 . 0.95 ?
C26 H23 . 0.96(2) ?
C27 C28 . 1.385(2) ?
C27 C32 . 1.387(2) ?
C21 C22 . 1.385(3) ?
C21 C20 . 1.387(3) ?
C21 H17 . 0.95 ?
C6 C5 . 1.405(2) ?
C6 H3 . 0.95 ?
C20 H16 . 0.95 ?
C18 N2 . 1.479(2) ?
C18 H14 . 0.99 ?
C18 H15 . 0.99 ?
C22 C23 . 1.398(3) ?
C22 C25 . 1.506(3) ?
C5 H2 . 0.95 ?
C30 C29 . 1.391(3) ?
C30 C31 . 1.393(3) ?
C30 C33 . 1.506(3) ?
C29 C28 . 1.382(3) ?
C29 H25 . 0.95 ?
C32 C31 . 1.384(3) ?
C32 H27 . 0.95 ?
C15 C14 . 1.384(3) ?
C15 H11 . 0.95 ?
C13 C14 . 1.370(3) ?
C13 C12 . 1.379(3) ?
C13 H9 . 0.95 ?
C9 N1 . 1.458(2) ?
C9 H5 . 0.981(18) ?
C9 H6 . 0.98(2) ?
C14 H10 . 0.95 ?
C28 H24 . 0.95 ?
C12 H8 . 0.95 ?
C23 H18 . 0.95 ?
C31 H26 . 0.95 ?
C33 H28 . 0.98 ?
C33 H29 . 0.98 ?
C33 H30 . 0.98 ?
C25 H21 . 0.98 ?
C25 H22 . 0.98 ?
C25 H20 . 0.98 ?
